data_2016404
loop_
_publ_author_name
'Burley, Jonathan C.'
'Gilmour, Ryan'
'Prior, Timothy J.'
'Day, Graeme M.'

_publ_section_title
;
 Structural diversity in imidazolidinone organocatalysts: a synchrotron
 and computational study
;
_journal_coeditor_code SF3055
_journal_issue 1
_journal_name_full 'Acta Crystallographica Section C'
_journal_page_first o10
_journal_page_last o14
_journal_paper_doi 10.1107/S0108270107051396
_journal_volume 64
_journal_year 2008
_chemical_formula_iupac 'C13 H19 N2 O +, Cl -, H2 O'
_chemical_formula_moiety 'C13 H19 N2 O +, Cl -, H2 O'
_chemical_formula_sum 'C13 H21 Cl N2 O2'
_chemical_formula_weight 272.77
_chemical_name_common 'S enantiomer'
_chemical_name_systematic
;
(S)-5-benzyl-2,2,3-trimethyl-4-oxoimidazolidin-1-ium chloride monohydrate
;
_space_group_IT_number 4
_symmetry_cell_setting monoclinic
_symmetry_space_group_name_Hall 'P 2yb'
_symmetry_space_group_name_H-M 'P 1 21 1'
_atom_sites_solution_hydrogens geom
_atom_sites_solution_primary direct
_atom_sites_solution_secondary difmap
_audit_creation_method SHELXL-97
_cell_angle_alpha 90.00
_cell_angle_beta 105.796(2)
_cell_angle_gamma 90.00
_cell_formula_units_Z 2
_cell_length_a 9.6425(14)
_cell_length_b 7.0517(10)
_cell_length_c 11.0895(16)
_cell_measurement_reflns_used 914
_cell_measurement_temperature 150(2)
_cell_measurement_theta_max 24.06
_cell_measurement_theta_min 3.68
_cell_volume 725.57(18)
_computing_cell_refinement 'APEXII (Bruker, 2004)'
_computing_data_collection 'APEXII (Bruker, 2004)'
_computing_data_reduction 'APEXII (Bruker, 2004)'
_computing_molecular_graphics 'WinGX (Version 1.64; Farrugia, 1999)'
_computing_publication_material 'SHELXL97 (Sheldrick, 1997)'
_computing_structure_refinement 'SHELXL97 (Sheldrick, 1997)'
_computing_structure_solution 'SHELXS97 (Sheldrick, 1997)'
_diffrn_ambient_temperature 150(2)
_diffrn_measured_fraction_theta_full 0.991
_diffrn_measured_fraction_theta_max 0.970
_diffrn_measurement_device_type 'Bruker D8 diffractometer'
_diffrn_measurement_method '\w rotation with narrow frame'
_diffrn_radiation_monochromator 'silicon 111'
_diffrn_radiation_source 'Daresbury SRS, Station 16.2SMX'
_diffrn_radiation_type synchrotron
_diffrn_radiation_wavelength 0.79770
_diffrn_reflns_av_R_equivalents 0.0522
_diffrn_reflns_av_sigmaI/netI 0.0944
_diffrn_reflns_limit_h_max 12
_diffrn_reflns_limit_h_min -12
_diffrn_reflns_limit_k_max 9
_diffrn_reflns_limit_k_min -9
_diffrn_reflns_limit_l_max 14
_diffrn_reflns_limit_l_min -14
_diffrn_reflns_number 6377
_diffrn_reflns_theta_full 30.50
_diffrn_reflns_theta_max 32.43
_diffrn_reflns_theta_min 3.68
_diffrn_standards_decay_% 0
_diffrn_standards_interval_count 0
_diffrn_standards_interval_time 0
_diffrn_standards_number 0
_exptl_absorpt_coefficient_mu 0.260
_exptl_absorpt_correction_T_max 0.99
_exptl_absorpt_correction_T_min 0.987
_exptl_absorpt_correction_type multi-scan
_exptl_absorpt_process_details '(SADABS; Sheldrick, 2003)'
_exptl_crystal_colour colourless
_exptl_crystal_density_diffrn 1.249
_exptl_crystal_density_method 'not measured'
_exptl_crystal_description 'square plate'
_exptl_crystal_F_000 292
_exptl_crystal_size_max 0.04
_exptl_crystal_size_mid 0.04
_exptl_crystal_size_min 0.005
_refine_diff_density_max 0.269
_refine_diff_density_min -0.378
_refine_ls_abs_structure_details 'Flack (1983), 1339 Friedel pairs'
_refine_ls_abs_structure_Flack -0.01(9)
_refine_ls_extinction_method none
_refine_ls_goodness_of_fit_ref 0.978
_refine_ls_hydrogen_treatment mixed
_refine_ls_matrix_type full
_refine_ls_number_parameters 181
_refine_ls_number_reflns 3330
_refine_ls_number_restraints 5
_refine_ls_restrained_S_all 0.977
_refine_ls_R_factor_all 0.0818
_refine_ls_R_factor_gt 0.0539
_refine_ls_shift/su_max 0.000
_refine_ls_shift/su_mean 0.000
_refine_ls_structure_factor_coef Fsqd
_refine_ls_weighting_details 'calc w=1/[\s^2^(Fo^2^)+(0.0529P)^2^+0.0000P] where P=(Fo^2^+2Fc^2^)/3'
_refine_ls_weighting_scheme calc
_refine_ls_wR_factor_gt 0.1085
_refine_ls_wR_factor_ref 0.1219
_reflns_number_gt 2438
_reflns_number_total 3330
_reflns_threshold_expression >2sigma(I)
_cod_data_source_file sf3055.cif
_cod_data_source_block S4
_cod_original_sg_symbol_H-M P2(1)
_cod_database_code 2016404

loop_
_symmetry_equiv_pos_as_xyz
'x, y, z'
'-x, y+1/2, -z'

loop_
_atom_site_type_symbol
_atom_site_label
_atom_site_fract_x
_atom_site_fract_y
_atom_site_fract_z
_atom_site_U_iso_or_equiv
_atom_site_adp_type
_atom_site_calc_flag
_atom_site_refinement_flags
_atom_site_occupancy
O O1W 0.4053(3) 0.4119(4) 0.4073(3) 0.0331(6) Uani d D 1
H H1B 0.499(3) 0.441(7) 0.453(4) 0.089(14) Uiso d D 1
H H1A 0.386(6) 0.289(4) 0.423(5) 0.089(14) Uiso d D 1
Cl Cl1 0.26752(8) 1.01537(11) 0.46663(8) 0.0286(2) Uani d . 1
C C1 0.3516(4) 0.9829(5) 0.0632(3) 0.0251(8) Uani d . 1
H H1 0.2683 0.9634 -0.0048 0.030 Uiso calc R 1
C C2 0.4190(4) 1.1592(5) 0.0771(3) 0.0294(8) Uani d . 1
H H2 0.3828 1.2587 0.0193 0.035 Uiso calc R 1
C C3 0.5404(4) 1.1868(6) 0.1773(4) 0.0347(9) Uani d . 1
H H3 0.5883 1.3058 0.1880 0.042 Uiso calc R 1
C C4 0.5914(4) 1.0420(6) 0.2610(4) 0.0388(10) Uani d . 1
H H4 0.6730 1.0627 0.3303 0.047 Uiso calc R 1
C C5 0.5247(4) 0.8670(5) 0.2448(3) 0.0292(8) Uani d . 1
H H5 0.5626 0.7673 0.3020 0.035 Uiso calc R 1
C C6 0.4024(4) 0.8347(5) 0.1457(3) 0.0199(7) Uani d . 1
C C7 0.3281(3) 0.6452(5) 0.1261(3) 0.0216(7) Uani d . 1
H H7A 0.3906 0.5500 0.1806 0.026 Uiso calc R 1
H H7B 0.3141 0.6053 0.0380 0.026 Uiso calc R 1
C C8 0.1818(3) 0.6490(5) 0.1551(3) 0.0178(7) Uani d . 1
H H8 0.1231 0.7572 0.1098 0.021 Uiso calc R 1
C C9 0.0976(3) 0.4657(4) 0.1218(3) 0.0186(7) Uani d . 1
O O10 0.0850(2) 0.3747(4) 0.0258(2) 0.0288(6) Uani d . 1
N N11 0.0383(3) 0.4234(4) 0.2169(2) 0.0195(6) Uani d . 1
C C12 -0.0486(4) 0.2561(5) 0.2200(3) 0.0284(8) Uani d . 1
H H12A -0.0527 0.1774 0.1462 0.043 Uiso calc R 1
H H12B -0.1463 0.2949 0.2195 0.043 Uiso calc R 1
H H12C -0.0053 0.1832 0.2962 0.043 Uiso calc R 1
C C13 0.0567(3) 0.5769(4) 0.3105(3) 0.0180(7) Uani d . 1
C C14 -0.0673(4) 0.7197(5) 0.2744(3) 0.0235(7) Uani d . 1
H H14A -0.1569 0.6584 0.2791 0.035 Uiso calc R 1
H H14B -0.0778 0.7646 0.1888 0.035 Uiso calc R 1
H H14C -0.0465 0.8275 0.3323 0.035 Uiso calc R 1
C C15 0.0808(3) 0.5036(6) 0.4428(3) 0.0241(7) Uani d . 1
H H15A 0.1505 0.3992 0.4573 0.036 Uiso calc R 1
H H15B -0.0107 0.4579 0.4543 0.036 Uiso calc R 1
H H15C 0.1182 0.6061 0.5024 0.036 Uiso calc R 1
N N16 0.1943(3) 0.6638(4) 0.2933(2) 0.0179(6) Uani d D 1
H H16B 0.265(3) 0.585(5) 0.330(4) 0.056(14) Uiso d D 1
H H16A 0.206(4) 0.777(3) 0.327(4) 0.046(13) Uiso d D 1

loop_
_atom_site_aniso_label
_atom_site_aniso_U_11
_atom_site_aniso_U_22
_atom_site_aniso_U_33
_atom_site_aniso_U_12
_atom_site_aniso_U_13
_atom_site_aniso_U_23
O1W 0.0236(13) 0.0284(15) 0.0403(16) 0.0039(12) -0.0032(11) 0.0087(12)
Cl1 0.0241(4) 0.0222(4) 0.0367(5) -0.0002(4) 0.0034(3) -0.0085(4)
C1 0.0295(17) 0.023(2) 0.0203(17) -0.0003(15) 0.0031(13) 0.0020(14)
C2 0.032(2) 0.0206(18) 0.037(2) -0.0014(16) 0.0108(17) 0.0004(16)
C3 0.029(2) 0.030(2) 0.048(2) -0.0045(17) 0.0160(19) -0.0012(19)
C4 0.0258(19) 0.042(3) 0.040(2) -0.0091(19) -0.0063(16) 0.002(2)
C5 0.0249(19) 0.032(2) 0.0273(19) 0.0010(16) 0.0004(15) 0.0080(16)
C6 0.0211(17) 0.0214(17) 0.0177(16) 0.0041(14) 0.0061(13) 0.0014(13)
C7 0.0215(17) 0.0229(18) 0.0205(16) 0.0001(14) 0.0060(13) 0.0015(14)
C8 0.0212(16) 0.0179(16) 0.0143(15) -0.0046(14) 0.0047(12) -0.0005(13)
C9 0.0186(16) 0.0158(17) 0.0189(16) 0.0002(12) 0.0009(13) 0.0005(12)
O10 0.0314(14) 0.0339(14) 0.0191(12) -0.0060(12) 0.0033(10) -0.0078(11)
N11 0.0212(14) 0.0174(13) 0.0187(14) -0.0060(12) 0.0035(11) -0.0006(11)
C12 0.029(2) 0.0274(19) 0.027(2) -0.0064(16) 0.0051(16) 0.0018(15)
C13 0.0164(16) 0.0158(15) 0.0207(17) 0.0013(12) 0.0034(13) 0.0010(12)
C14 0.0229(18) 0.0238(18) 0.0228(18) 0.0050(15) 0.0044(14) 0.0017(14)
C15 0.0269(16) 0.0253(17) 0.0196(16) -0.0021(19) 0.0057(12) 0.0011(16)
N16 0.0197(14) 0.0148(14) 0.0173(14) 0.0007(12) 0.0021(11) -0.0019(12)

loop_
_atom_type_symbol
_atom_type_description
_atom_type_scat_dispersion_real
_atom_type_scat_dispersion_imag
_atom_type_scat_source
C C 0.0033 0.0016 'International Tables Vol C Tables 4.2.6.8 and 6.1.1.4'
H H 0.0000 0.0000 'International Tables Vol C Tables 4.2.6.8 and 6.1.1.4'
N N 0.0061 0.0033 'International Tables Vol C Tables 4.2.6.8 and 6.1.1.4'
O O 0.0106 0.0060 'International Tables Vol C Tables 4.2.6.8 and 6.1.1.4'
Cl Cl 0.1484 0.1585 'International Tables Vol C Tables 4.2.6.8 and 6.1.1.4'

loop_
_geom_angle_atom_site_label_1
_geom_angle_atom_site_label_2
_geom_angle_atom_site_label_3
_geom_angle
H1B O1W H1A 109(5)
C6 C1 C2 122.0(3)
C6 C1 H1 119.0
C2 C1 H1 119.0
C3 C2 C1 118.6(3)
C3 C2 H2 120.7
C1 C2 H2 120.7
C4 C3 C2 120.2(4)
C4 C3 H3 119.9
C2 C3 H3 119.9
C3 C4 C5 120.5(3)
C3 C4 H4 119.8
C5 C4 H4 119.8
C4 C5 C6 120.8(3)
C4 C5 H5 119.6
C6 C5 H5 119.6
C1 C6 C5 117.9(3)
C1 C6 C7 120.4(3)
C5 C6 C7 121.8(3)
C6 C7 C8 112.6(3)
C6 C7 H7A 109.1
C8 C7 H7A 109.1
C6 C7 H7B 109.1
C8 C7 H7B 109.1
H7A C7 H7B 107.8
N16 C8 C9 101.3(2)
N16 C8 C7 113.1(2)
C9 C8 C7 113.4(3)
N16 C8 H8 109.6
C9 C8 H8 109.6
C7 C8 H8 109.6
O10 C9 N11 126.7(3)
O10 C9 C8 125.4(3)
N11 C9 C8 107.9(3)
C9 N11 C12 124.2(3)
C9 N11 C13 112.9(2)
C12 N11 C13 122.6(3)
N11 C12 H12A 109.5
N11 C12 H12B 109.5
H12A C12 H12B 109.5
N11 C12 H12C 109.5
H12A C12 H12C 109.5
H12B C12 H12C 109.5
N11 C13 C15 112.9(3)
N11 C13 N16 98.6(2)
C15 C13 N16 110.6(2)
N11 C13 C14 111.2(3)
C15 C13 C14 112.4(3)
N16 C13 C14 110.4(3)
C13 C14 H14A 109.5
C13 C14 H14B 109.5
H14A C14 H14B 109.5
C13 C14 H14C 109.5
H14A C14 H14C 109.5
H14B C14 H14C 109.5
C13 C15 H15A 109.5
C13 C15 H15B 109.5
H15A C15 H15B 109.5
C13 C15 H15C 109.5
H15A C15 H15C 109.5
H15B C15 H15C 109.5
C8 N16 C13 105.6(2)
C8 N16 H16B 106(3)
C13 N16 H16B 106(3)
C8 N16 H16A 117(3)
C13 N16 H16A 109(3)
H16B N16 H16A 112(4)

loop_
_geom_bond_atom_site_label_1
_geom_bond_atom_site_label_2
_geom_bond_distance
O1W H1B 0.93(2)
O1W H1A 0.912(19)
C1 C6 1.388(4)
C1 C2 1.392(5)
C1 H1 0.9500
C2 C3 1.391(5)
C2 H2 0.9500
C3 C4 1.377(6)
C3 H3 0.9500
C4 C5 1.381(5)
C4 H4 0.9500
C5 C6 1.395(5)
C5 H5 0.9500
C6 C7 1.504(5)
C7 C8 1.530(4)
C7 H7A 0.9900
C7 H7B 0.9900
C8 N16 1.508(4)
C8 C9 1.517(4)
C8 H8 1.0000
C9 O10 1.220(4)
C9 N11 1.362(4)
N11 C12 1.453(4)
N11 C13 1.476(4)
C12 H12A 0.9800
C12 H12B 0.9800
C12 H12C 0.9800
C13 C15 1.512(4)
C13 N16 1.520(4)
C13 C14 1.531(4)
C14 H14A 0.9800
C14 H14B 0.9800
C14 H14C 0.9800
C15 H15A 0.9800
C15 H15B 0.9800
C15 H15C 0.9800
N16 H16B 0.89(2)
N16 H16A 0.874(19)

loop_
_cod_related_entry_id
_cod_related_entry_database
_cod_related_entry_code
1 ChemSpider 21196515
